data_7059166
loop_
_publ_author_name
'Zubkevich, S. V.'
'Tuskaev, V. A.'
'Gagieva, S. Ch.'
'Pavlov, A. A.'
'Khrustalev, V. N.'
'Polyakova, O. V.'
'Zarubin, D. N.'
'Kurmaev, D. A.'
'Kolosov, N. A.'
'Bulychev, B. M.'

_publ_section_title
;
 Catalytic systems based on nickel(ii) complexes with
 bis(3,5-dimethylpyrazol-1-yl)methane -- impact of PPh3 on the formation
 of precatalysts and selective dimerization of ethylene
;
_journal_issue 3
_journal_name_full 'New Journal of Chemistry'
_journal_page_first 981
_journal_page_last 993
_journal_paper_doi 10.1039/C9NJ05704H
_journal_volume 44
_journal_year 2020
_chemical_formula_moiety 'C22 H32 Br N8 Ni, C18 H15 Br3 Ni P, 1.5(C4 H8 O)'
_chemical_formula_sum 'C46 H59 Br4 N8 Ni2 O1.5 P'
_chemical_formula_weight 1215.96
_space_group_crystal_system monoclinic
_space_group_IT_number 14
_space_group_name_Hall '-P 2yn'
_space_group_name_H-M_alt 'P 1 21/n 1'
_atom_sites_solution_hydrogens geom
_atom_sites_solution_primary difmap
_atom_sites_solution_secondary difmap
_audit_creation_method SHELXL-2013
_audit_update_record
;
2019-01-14 deposited with the CCDC.	2019-12-12 downloaded from the CCDC.
;
_cell_angle_alpha 90
_cell_angle_beta 91.65(3)
_cell_angle_gamma 90
_cell_formula_units_Z 4
_cell_length_a 14.695(3)
_cell_length_b 10.158(2)
_cell_length_c 35.371(7)
_cell_measurement_reflns_used 600
_cell_measurement_temperature 100(2)
_cell_measurement_theta_max 30.0
_cell_measurement_theta_min 3.3
_cell_volume 5277.7(18)
_computing_cell_refinement 'iMosflm (Battye et al., 2011)'
_computing_data_collection 'Marccd (Doyle, 2011)'
_computing_data_reduction iMosflm
_computing_molecular_graphics 'SHELXTL (Sheldrick, 2015)'
_computing_publication_material SHELXTL
_computing_structure_refinement 'SHELXL (Sheldrick, 2015)'
_computing_structure_solution 'SHELXT (Sheldrick, 2015)'
_diffrn_ambient_temperature 100(2)
_diffrn_measured_fraction_theta_full 0.969
_diffrn_measured_fraction_theta_max 0.961
_diffrn_measurement_device_type 'Rayonix SX165 CCD'
_diffrn_measurement_method '/f scan'
_diffrn_radiation_type synchrotron
_diffrn_radiation_wavelength 0.80246
_diffrn_reflns_av_R_equivalents 0.1058
_diffrn_reflns_av_unetI/netI 0.0913
_diffrn_reflns_Laue_measured_fraction_full 0.969
_diffrn_reflns_Laue_measured_fraction_max 0.961
_diffrn_reflns_limit_h_max 17
_diffrn_reflns_limit_h_min -18
_diffrn_reflns_limit_k_max 12
_diffrn_reflns_limit_k_min -13
_diffrn_reflns_limit_l_max 44
_diffrn_reflns_limit_l_min -43
_diffrn_reflns_number 40148
_diffrn_reflns_point_group_measured_fraction_full 0.969
_diffrn_reflns_point_group_measured_fraction_max 0.961
_diffrn_reflns_theta_full 28.782
_diffrn_reflns_theta_max 30.981
_diffrn_reflns_theta_min 3.349
_exptl_absorpt_coefficient_mu 5.177
_exptl_absorpt_correction_T_max 0.900
_exptl_absorpt_correction_T_min 0.570
_exptl_absorpt_correction_type multi-scan
_exptl_absorpt_process_details 'Scala (Evans, 2006)'
_exptl_crystal_colour green
_exptl_crystal_density_diffrn 1.530
_exptl_crystal_description plate
_exptl_crystal_F_000 2456
_exptl_crystal_size_max 0.12
_exptl_crystal_size_mid 0.07
_exptl_crystal_size_min 0.02
_refine_diff_density_max 1.133
_refine_diff_density_min -0.853
_refine_diff_density_rms 0.159
_refine_ls_extinction_coef 0.0056(3)
_refine_ls_extinction_expression Fc^*^=kFc[1+0.001xFc^2^\l^3^/sin(2\q)]^-1/4^
_refine_ls_extinction_method SHELXL
_refine_ls_goodness_of_fit_ref 1.020
_refine_ls_hydrogen_treatment constr
_refine_ls_matrix_type full
_refine_ls_number_parameters 595
_refine_ls_number_reflns 11204
_refine_ls_number_restraints 10
_refine_ls_restrained_S_all 1.020
_refine_ls_R_factor_all 0.1097
_refine_ls_R_factor_gt 0.0766
_refine_ls_shift/su_max 0.000
_refine_ls_shift/su_mean 0.000
_refine_ls_structure_factor_coef Fsqd
_refine_ls_weighting_details 'w=1/[\s^2^(Fo^2^)+(0.0845P)^2^+23.822P] where P=(Fo^2^+2Fc^2^)/3'
_refine_ls_weighting_scheme calc
_refine_ls_wR_factor_gt 0.1746
_refine_ls_wR_factor_ref 0.1971
_reflns_Friedel_coverage 0.000
_reflns_number_gt 7873
_reflns_number_total 11204
_reflns_threshold_expression 'I > 2\s(I)'
_cod_data_source_file c9nj05704h2.cif
_cod_data_source_block 6
_cod_depositor_comments
;Adding full bibliography for 7059165--7059166.cif.

 Adding full bibliography for 7059165--7059166.cif.
;
_cod_original_sg_symbol_H-M 'P 21/n'
_cod_original_formula_sum 'C46 H59 Br4 N8 Ni2 O1.50 P'
_cod_database_code 7059166
_shelx_space_group_comment
;
The symmetry employed for this shelxl refinement is uniquely defined
by the following loop, which should always be used as a source of
symmetry information in preference to the above space-group names.
They are only intended as comments.
;
_shelx_estimated_absorpt_t_min 0.572
_shelx_estimated_absorpt_t_max 0.902
_shelxl_version_number 2013-4

loop_
_space_group_symop_operation_xyz
'x, y, z'
'-x+1/2, y+1/2, -z+1/2'
'-x, -y, -z'
'x-1/2, -y-1/2, z-1/2'

loop_
_atom_site_label
_atom_site_type_symbol
_atom_site_fract_x
_atom_site_fract_y
_atom_site_fract_z
_atom_site_U_iso_or_equiv
_atom_site_adp_type
_atom_site_occupancy
_atom_site_site_symmetry_order
_atom_site_calc_flag
_atom_site_refinement_flags_posn
_atom_site_refinement_flags_adp
_atom_site_refinement_flags_occupancy
Br1 Br 0.31526(6) 0.49192(8) 0.28763(3) 0.0433(2) Uani 1 1 d . . .
Ni1 Ni 0.40754(6) 0.57723(8) 0.23677(3) 0.0284(2) Uani 1 1 d . . .
N1 N 0.3354(4) 0.4587(5) 0.19865(18) 0.0321(13) Uani 1 1 d . . .
N2 N 0.2756(4) 0.5158(5) 0.17356(17) 0.0301(13) Uani 1 1 d . . .
N3 N 0.3994(4) 0.7292(5) 0.19701(17) 0.0278(12) Uani 1 1 d . . .
N4 N 0.3236(4) 0.7392(5) 0.17401(17) 0.0291(13) Uani 1 1 d . . .
N5 N 0.4796(4) 0.6901(5) 0.27621(17) 0.0275(12) Uani 1 1 d . . .
N6 N 0.5559(3) 0.6352(5) 0.29304(17) 0.0253(12) Uani 1 1 d . . .
N7 N 0.5301(4) 0.5034(6) 0.21942(18) 0.0342(14) Uani 1 1 d . . .
N8 N 0.5966(4) 0.4798(6) 0.24685(19) 0.0351(14) Uani 1 1 d . . .
C1 C 0.3435(6) 0.3330(7) 0.1882(2) 0.0419(19) Uani 1 1 d . . .
C2 C 0.2872(6) 0.3100(8) 0.1562(3) 0.045(2) Uani 1 1 d . . .
H2 H 0.2797 0.2288 0.1431 0.054 Uiso 1 1 calc R U .
C3 C 0.2450(5) 0.4273(7) 0.1474(2) 0.0387(18) Uani 1 1 d . . .
C4 C 0.4028(7) 0.2366(8) 0.2094(3) 0.053(2) Uani 1 1 d . . .
H4A H 0.4607 0.2268 0.1966 0.079 Uiso 1 1 calc R U .
H4B H 0.3720 0.1511 0.2104 0.079 Uiso 1 1 calc R U .
H4C H 0.4145 0.2687 0.2352 0.079 Uiso 1 1 calc R U .
C5 C 0.1789(6) 0.4642(9) 0.1164(3) 0.049(2) Uani 1 1 d . . .
H5A H 0.1224 0.4958 0.1274 0.073 Uiso 1 1 calc R U .
H5B H 0.1657 0.3871 0.1006 0.073 Uiso 1 1 calc R U .
H5C H 0.2050 0.5340 0.1010 0.073 Uiso 1 1 calc R U .
C6 C 0.2487(4) 0.6502(6) 0.1805(2) 0.0303(15) Uani 1 1 d . . .
H6A H 0.2292 0.6590 0.2070 0.036 Uiso 1 1 calc R U .
H6B H 0.1964 0.6735 0.1636 0.036 Uiso 1 1 calc R U .
C7 C 0.4584(5) 0.8181(7) 0.1839(2) 0.0328(16) Uani 1 1 d . . .
C8 C 0.4184(6) 0.8839(7) 0.1529(2) 0.0411(18) Uani 1 1 d . . .
H8 H 0.4453 0.9526 0.1389 0.049 Uiso 1 1 calc R U .
C9 C 0.3335(5) 0.8313(7) 0.1465(2) 0.0341(16) Uani 1 1 d . . .
C10 C 0.5506(5) 0.8399(8) 0.2010(2) 0.0423(19) Uani 1 1 d . . .
H10A H 0.5483 0.9120 0.2193 0.063 Uiso 1 1 calc R U .
H10B H 0.5929 0.8628 0.1811 0.063 Uiso 1 1 calc R U .
H10C H 0.5715 0.7594 0.2138 0.063 Uiso 1 1 calc R U .
C11 C 0.2599(6) 0.8627(8) 0.1182(2) 0.0438(19) Uani 1 1 d . . .
H11A H 0.2420 0.7825 0.1045 0.066 Uiso 1 1 calc R U .
H11B H 0.2820 0.9281 0.1003 0.066 Uiso 1 1 calc R U .
H11C H 0.2072 0.8984 0.1312 0.066 Uiso 1 1 calc R U .
C12 C 0.4759(4) 0.8141(6) 0.2881(2) 0.0272(14) Uani 1 1 d . . .
C13 C 0.5509(5) 0.8397(6) 0.3125(2) 0.0319(16) Uani 1 1 d . . .
H13 H 0.5646 0.9206 0.3249 0.038 Uiso 1 1 calc R U .
C14 C 0.6011(4) 0.7242(6) 0.3150(2) 0.0282(14) Uani 1 1 d . . .
C15 C 0.4002(5) 0.9045(7) 0.2760(2) 0.0359(17) Uani 1 1 d . . .
H15A H 0.4030 0.9210 0.2488 0.054 Uiso 1 1 calc R U .
H15B H 0.4064 0.9880 0.2898 0.054 Uiso 1 1 calc R U .
H15C H 0.3417 0.8638 0.2816 0.054 Uiso 1 1 calc R U .
C16 C 0.6860(5) 0.6919(7) 0.3368(2) 0.0351(17) Uani 1 1 d . . .
H16A H 0.6805 0.6042 0.3481 0.053 Uiso 1 1 calc R U .
H16B H 0.6960 0.7571 0.3569 0.053 Uiso 1 1 calc R U .
H16C H 0.7377 0.6930 0.3199 0.053 Uiso 1 1 calc R U .
C17 C 0.5748(5) 0.4981(6) 0.2862(2) 0.0296(15) Uani 1 1 d . . .
H17A H 0.5211 0.4442 0.2923 0.035 Uiso 1 1 calc R U .
H17B H 0.6267 0.4691 0.3026 0.035 Uiso 1 1 calc R U .
C18 C 0.5709(6) 0.4955(8) 0.1862(2) 0.0437(19) Uani 1 1 d . . .
C19 C 0.6643(6) 0.4683(10) 0.1926(3) 0.055(2) Uani 1 1 d . . .
H19 H 0.7089 0.4583 0.1739 0.066 Uiso 1 1 calc R U .
C20 C 0.6784(6) 0.4590(9) 0.2314(3) 0.048(2) Uani 1 1 d . . .
C21 C 0.5235(7) 0.5133(10) 0.1495(3) 0.059(3) Uani 1 1 d . . .
H21A H 0.4761 0.4461 0.1463 0.089 Uiso 1 1 calc R U .
H21B H 0.5671 0.5047 0.1292 0.089 Uiso 1 1 calc R U .
H21C H 0.4957 0.6009 0.1484 0.089 Uiso 1 1 calc R U .
C22 C 0.7623(7) 0.4351(15) 0.2542(3) 0.088(4) Uani 1 1 d . . .
H22A H 0.7788 0.5150 0.2684 0.132 Uiso 1 1 calc R U .
H22B H 0.8118 0.4115 0.2375 0.132 Uiso 1 1 calc R U .
H22C H 0.7520 0.3629 0.2720 0.132 Uiso 1 1 calc R U .
Br2 Br 0.70489(6) -0.00218(7) 0.40530(2) 0.0388(2) Uani 1 1 d . . .
Br3 Br 0.50585(6) 0.19103(7) 0.33654(3) 0.0393(2) Uani 1 1 d . . .
Br4 Br 0.74664(6) 0.33641(7) 0.36084(3) 0.0402(2) Uani 1 1 d . . .
Ni2 Ni 0.63224(6) 0.18831(8) 0.38030(3) 0.0314(2) Uani 1 1 d . . .
P1 P 0.57930(12) 0.29891(15) 0.43183(6) 0.0286(4) Uani 1 1 d . . .
C23 C 0.6590(5) 0.3045(6) 0.4724(2) 0.0289(14) Uani 1 1 d . . .
C24 C 0.7504(5) 0.2872(8) 0.4675(2) 0.0385(17) Uani 1 1 d . . .
H24 H 0.7722 0.2717 0.4429 0.046 Uiso 1 1 calc R U .
C25 C 0.8111(6) 0.2920(9) 0.4980(3) 0.050(2) Uani 1 1 d . . .
H25 H 0.8740 0.2770 0.4942 0.061 Uiso 1 1 calc R U .
C26 C 0.7815(6) 0.3185(8) 0.5339(3) 0.049(2) Uani 1 1 d . . .
H26 H 0.8240 0.3228 0.5546 0.059 Uiso 1 1 calc R U .
C27 C 0.6901(6) 0.3386(7) 0.5396(2) 0.0384(17) Uani 1 1 d . . .
H27 H 0.6692 0.3576 0.5641 0.046 Uiso 1 1 calc R U .
C28 C 0.6278(5) 0.3309(6) 0.5084(2) 0.0323(16) Uani 1 1 d . . .
H28 H 0.5646 0.3437 0.5120 0.039 Uiso 1 1 calc R U .
C29 C 0.4770(5) 0.2305(6) 0.4510(2) 0.0290(15) Uani 1 1 d . . .
C30 C 0.4715(5) 0.0945(7) 0.4565(2) 0.0357(17) Uani 1 1 d . . .
H30 H 0.5201 0.0396 0.4490 0.043 Uiso 1 1 calc R U .
C31 C 0.3961(6) 0.0387(8) 0.4729(2) 0.045(2) Uani 1 1 d . . .
H31 H 0.3945 -0.0536 0.4771 0.055 Uiso 1 1 calc R U .
C32 C 0.3228(6) 0.1158(8) 0.4832(2) 0.0432(19) Uani 1 1 d . . .
H32 H 0.2713 0.0766 0.4943 0.052 Uiso 1 1 calc R U .
C33 C 0.3253(5) 0.2506(8) 0.4770(2) 0.0408(18) Uani 1 1 d . . .
H33 H 0.2753 0.3042 0.4837 0.049 Uiso 1 1 calc R U .
C34 C 0.4018(5) 0.3071(7) 0.4610(2) 0.0345(16) Uani 1 1 d . . .
H34 H 0.4031 0.3994 0.4569 0.041 Uiso 1 1 calc R U .
C35 C 0.5521(5) 0.4701(6) 0.4211(2) 0.0277(14) Uani 1 1 d . . .
C36 C 0.4908(5) 0.4988(6) 0.3913(2) 0.0300(15) Uani 1 1 d . . .
H36 H 0.4629 0.4286 0.3775 0.036 Uiso 1 1 calc R U .
C37 C 0.4698(5) 0.6278(7) 0.3815(2) 0.0359(17) Uani 1 1 d . . .
H37 H 0.4270 0.6463 0.3616 0.043 Uiso 1 1 calc R U .
C38 C 0.5131(5) 0.7305(6) 0.4016(2) 0.0354(17) Uani 1 1 d . . .
H38 H 0.5003 0.8194 0.3949 0.042 Uiso 1 1 calc R U .
C39 C 0.5742(5) 0.7032(6) 0.4308(2) 0.0336(16) Uani 1 1 d . . .
H39 H 0.6030 0.7736 0.4442 0.040 Uiso 1 1 calc R U .
C40 C 0.5941(5) 0.5748(6) 0.4410(2) 0.0311(15) Uani 1 1 d . . .
H40 H 0.6361 0.5573 0.4613 0.037 Uiso 1 1 calc R U .
O1 O 0.5003(5) 0.1075(8) 0.0893(2) 0.084(3) Uani 1 1 d D . .
C41 C 0.5845(7) 0.1503(13) 0.1073(3) 0.092(4) Uani 1 1 d D . .
H41A H 0.6029 0.0889 0.1279 0.110 Uiso 1 1 calc R U .
H41B H 0.5772 0.2392 0.1183 0.110 Uiso 1 1 calc R U .
C42 C 0.6557(8) 0.1527(13) 0.0772(3) 0.090(4) Uani 1 1 d D . .
H42A H 0.7061 0.0914 0.0837 0.108 Uiso 1 1 calc R U .
H42B H 0.6808 0.2424 0.0743 0.108 Uiso 1 1 calc R U .
C43 C 0.6055(7) 0.1093(13) 0.0414(3) 0.089(4) Uani 1 1 d D . .
H43A H 0.5815 0.1854 0.0267 0.107 Uiso 1 1 calc R U .
H43B H 0.6445 0.0551 0.0252 0.107 Uiso 1 1 calc R U .
C44 C 0.5297(8) 0.0291(11) 0.0580(3) 0.082(4) Uani 1 1 d D . .
H44A H 0.4794 0.0155 0.0392 0.098 Uiso 1 1 calc R U .
H44B H 0.5524 -0.0578 0.0668 0.098 Uiso 1 1 calc R U .
O2 O 0.0006(9) 0.1607(13) 0.4665(4) 0.069(4) Uani 0.5 1 d D . P
C45 C 0.0764(13) 0.1787(17) 0.4422(6) 0.073(6) Uani 0.5 1 d D . P
H45A H 0.1259 0.2282 0.4553 0.088 Uiso 0.5 1 calc R U P
H45B H 0.0574 0.2270 0.4190 0.088 Uiso 0.5 1 calc R U P
C46 C 0.1069(11) 0.0405(18) 0.4328(7) 0.098(11) Uani 0.5 1 d D . P
H46A H 0.1639 0.0182 0.4470 0.117 Uiso 0.5 1 calc R U P
H46B H 0.1174 0.0319 0.4054 0.117 Uiso 0.5 1 calc R U P
C47 C 0.0301(13) -0.0489(17) 0.4445(8) 0.106(12) Uani 0.5 1 d D . P
H47A H 0.0126 -0.1109 0.4239 0.127 Uiso 0.5 1 calc R U P
H47B H 0.0474 -0.0998 0.4674 0.127 Uiso 0.5 1 calc R U P
C48 C -0.0465(11) 0.0462(17) 0.4522(6) 0.067(6) Uani 0.5 1 d D . P
H48A H -0.0819 0.0670 0.4287 0.080 Uiso 0.5 1 calc R U P
H48B H -0.0880 0.0100 0.4711 0.080 Uiso 0.5 1 calc R U P

loop_
_atom_site_aniso_label
_atom_site_aniso_U_11
_atom_site_aniso_U_22
_atom_site_aniso_U_33
_atom_site_aniso_U_23
_atom_site_aniso_U_13
_atom_site_aniso_U_12
Br1 0.0401(4) 0.0466(4) 0.0429(5) 0.0001(4) -0.0004(3) -0.0143(3)
Ni1 0.0270(4) 0.0234(4) 0.0343(6) -0.0013(3) -0.0055(4) 0.0010(3)
N1 0.036(3) 0.028(3) 0.032(4) -0.005(2) -0.009(3) 0.000(2)
N2 0.030(3) 0.030(3) 0.030(4) -0.006(2) -0.008(2) -0.003(2)
N3 0.024(3) 0.026(3) 0.033(4) 0.000(2) -0.006(2) 0.001(2)
N4 0.027(3) 0.030(3) 0.030(4) 0.003(2) -0.010(2) -0.002(2)
N5 0.021(3) 0.026(3) 0.035(4) -0.002(2) -0.006(2) 0.003(2)
N6 0.021(3) 0.022(2) 0.033(3) 0.000(2) -0.008(2) 0.005(2)
N7 0.033(3) 0.034(3) 0.035(4) -0.004(3) -0.007(3) 0.009(2)
N8 0.031(3) 0.033(3) 0.042(4) -0.005(3) -0.003(3) 0.012(2)
C1 0.056(5) 0.027(3) 0.042(5) -0.008(3) -0.001(4) -0.001(3)
C2 0.051(5) 0.036(4) 0.048(6) -0.012(4) -0.014(4) -0.004(3)
C3 0.034(4) 0.029(3) 0.053(5) -0.012(3) -0.009(3) -0.003(3)
C4 0.072(6) 0.035(4) 0.051(6) -0.008(4) -0.015(5) 0.011(4)
C5 0.050(5) 0.052(5) 0.044(6) -0.014(4) -0.022(4) -0.006(4)
C6 0.020(3) 0.033(3) 0.038(5) -0.004(3) -0.005(3) -0.004(3)
C7 0.025(3) 0.032(3) 0.042(5) 0.004(3) 0.000(3) -0.005(3)
C8 0.045(4) 0.032(4) 0.046(5) 0.003(3) -0.001(4) -0.005(3)
C9 0.038(4) 0.036(4) 0.028(4) 0.000(3) -0.009(3) -0.002(3)
C10 0.029(4) 0.055(5) 0.042(5) 0.005(4) -0.009(3) -0.014(3)
C11 0.047(5) 0.042(4) 0.041(5) 0.007(4) -0.006(4) 0.005(4)
C12 0.025(3) 0.023(3) 0.033(4) 0.000(3) -0.004(3) 0.001(2)
C13 0.034(4) 0.019(3) 0.042(5) 0.001(3) -0.004(3) 0.001(3)
C14 0.026(3) 0.030(3) 0.029(4) 0.002(3) -0.004(3) -0.002(3)
C15 0.037(4) 0.026(3) 0.044(5) 0.001(3) -0.006(3) 0.007(3)
C16 0.031(4) 0.027(3) 0.047(5) -0.003(3) -0.012(3) -0.003(3)
C17 0.032(4) 0.023(3) 0.033(4) 0.002(3) -0.003(3) 0.006(3)
C18 0.043(4) 0.055(5) 0.033(5) -0.011(4) 0.002(3) 0.014(4)
C19 0.040(5) 0.071(6) 0.054(6) -0.006(5) 0.004(4) 0.025(4)
C20 0.040(4) 0.064(5) 0.041(6) -0.009(4) -0.001(4) 0.022(4)
C21 0.060(6) 0.067(6) 0.051(6) -0.005(5) -0.004(5) 0.020(5)
C22 0.041(6) 0.149(12) 0.075(9) -0.016(8) -0.008(5) 0.055(7)
Br2 0.0474(5) 0.0215(3) 0.0472(5) 0.0020(3) -0.0018(3) 0.0029(3)
Br3 0.0425(4) 0.0242(3) 0.0504(5) -0.0040(3) -0.0105(3) 0.0002(3)
Br4 0.0391(4) 0.0294(4) 0.0524(6) 0.0064(3) 0.0063(4) 0.0008(3)
Ni2 0.0365(5) 0.0212(4) 0.0364(6) -0.0013(3) -0.0018(4) 0.0016(3)
P1 0.0321(9) 0.0189(7) 0.0346(11) -0.0011(7) -0.0017(7) -0.0010(6)
C23 0.037(4) 0.019(3) 0.030(4) 0.001(3) 0.001(3) -0.002(3)
C24 0.030(4) 0.048(4) 0.038(5) -0.003(3) 0.004(3) 0.000(3)
C25 0.037(4) 0.060(5) 0.055(6) -0.008(4) -0.001(4) 0.006(4)
C26 0.049(5) 0.051(5) 0.047(6) -0.006(4) -0.019(4) 0.000(4)
C27 0.047(4) 0.031(3) 0.037(5) -0.004(3) -0.001(3) -0.003(3)
C28 0.032(4) 0.018(3) 0.047(5) 0.001(3) -0.005(3) 0.003(2)
C29 0.036(4) 0.019(3) 0.031(4) 0.000(3) -0.010(3) -0.007(3)
C30 0.043(4) 0.026(3) 0.037(5) 0.007(3) -0.011(3) -0.005(3)
C31 0.058(5) 0.035(4) 0.043(5) 0.014(3) -0.014(4) -0.015(4)
C32 0.044(5) 0.055(5) 0.030(5) 0.004(4) -0.008(3) -0.020(4)
C33 0.038(4) 0.047(4) 0.037(5) -0.003(3) -0.001(3) -0.008(3)
C34 0.038(4) 0.032(3) 0.033(5) -0.004(3) -0.001(3) -0.004(3)
C35 0.027(3) 0.022(3) 0.034(4) 0.002(3) 0.002(3) -0.002(2)
C36 0.033(4) 0.018(3) 0.039(4) 0.002(3) 0.001(3) -0.001(2)
C37 0.037(4) 0.029(3) 0.041(5) 0.003(3) 0.003(3) 0.001(3)
C38 0.042(4) 0.022(3) 0.043(5) 0.003(3) 0.008(3) 0.005(3)
C39 0.044(4) 0.021(3) 0.036(5) 0.000(3) 0.000(3) 0.002(3)
C40 0.036(4) 0.023(3) 0.034(4) -0.001(3) 0.001(3) -0.003(3)
O1 0.068(5) 0.106(6) 0.077(6) 0.039(5) 0.015(4) 0.025(5)
C41 0.122(12) 0.062(7) 0.091(11) -0.004(7) 0.005(9) -0.009(7)
C42 0.087(9) 0.077(8) 0.104(12) 0.012(7) -0.016(8) -0.011(7)
C43 0.068(8) 0.093(9) 0.108(12) 0.008(8) 0.016(7) 0.007(7)
C44 0.080(8) 0.086(8) 0.078(9) -0.018(7) -0.003(7) -0.024(7)
O2 0.062(9) 0.064(8) 0.082(11) 0.005(7) 0.023(8) -0.012(7)
C45 0.066(14) 0.088(16) 0.065(16) -0.010(12) 0.009(11) 0.017(12)
C46 0.032(10) 0.15(2) 0.11(2) -0.091(19) -0.041(11) 0.033(12)
C47 0.14(3) 0.043(11) 0.13(3) -0.006(13) -0.09(2) 0.006(14)
C48 0.054(12) 0.100(17) 0.045(13) -0.019(11) 0.002(9) -0.012(11)

loop_
_atom_type_symbol
_atom_type_description
_atom_type_scat_dispersion_real
_atom_type_scat_dispersion_imag
_atom_type_scat_source
C C 0.0050 0.0020 'International Tables Vol C Tables 4.2.6.8 and 6.1.1.4'
H H 0.0000 0.0000 'International Tables Vol C Tables 4.2.6.8 and 6.1.1.4'
N N 0.0090 0.0040 'International Tables Vol C Tables 4.2.6.8 and 6.1.1.4'
O O 0.0150 0.0080 'International Tables Vol C Tables 4.2.6.8 and 6.1.1.4'
P P 0.1250 0.1230 'International Tables Vol C Tables 4.2.6.8 and 6.1.1.4'
Ni Ni 0.3130 1.3980 'International Tables Vol C Tables 4.2.6.8 and 6.1.1.4'
Br Br -0.9620 2.9510 'International Tables Vol C Tables 4.2.6.8 and 6.1.1.4'

loop_
_geom_angle_atom_site_label_1
_geom_angle_atom_site_label_2
_geom_angle_atom_site_label_3
_geom_angle
N7 Ni1 N5 88.2(2)
N7 Ni1 N1 91.7(2)
N5 Ni1 N1 177.9(2)
N7 Ni1 N3 95.9(2)
N5 Ni1 N3 93.6(2)
N1 Ni1 N3 88.5(2)
N7 Ni1 Br1 126.77(18)
N5 Ni1 Br1 89.09(17)
N1 Ni1 Br1 89.35(18)
N3 Ni1 Br1 137.34(16)
C1 N1 N2 106.7(6)
C1 N1 Ni1 133.4(6)
N2 N1 Ni1 119.0(4)
C3 N2 N1 111.0(6)
C3 N2 C6 130.9(6)
N1 N2 C6 117.8(5)
C7 N3 N4 105.5(6)
C7 N3 Ni1 134.7(5)
N4 N3 Ni1 119.1(4)
C9 N4 N3 112.1(6)
C9 N4 C6 129.8(6)
N3 N4 C6 118.0(5)
C12 N5 N6 106.7(5)
C12 N5 Ni1 135.4(5)
N6 N5 Ni1 117.6(4)
C14 N6 N5 111.1(5)
C14 N6 C17 130.3(6)
N5 N6 C17 118.6(5)
C18 N7 N8 106.4(6)
C18 N7 Ni1 134.5(5)
N8 N7 Ni1 117.5(5)
C20 N8 N7 111.3(7)
C20 N8 C17 129.2(7)
N7 N8 C17 118.8(6)
N1 C1 C2 109.2(7)
N1 C1 C4 122.7(8)
C2 C1 C4 128.1(7)
C3 C2 C1 106.8(7)
C3 C2 H2 126.6
C1 C2 H2 126.6
N2 C3 C2 106.3(7)
N2 C3 C5 122.0(7)
C2 C3 C5 131.7(7)
C1 C4 H4A 109.5
C1 C4 H4B 109.5
H4A C4 H4B 109.5
C1 C4 H4C 109.5
H4A C4 H4C 109.5
H4B C4 H4C 109.5
C3 C5 H5A 109.5
C3 C5 H5B 109.5
H5A C5 H5B 109.5
C3 C5 H5C 109.5
H5A C5 H5C 109.5
H5B C5 H5C 109.5
N2 C6 N4 110.5(5)
N2 C6 H6A 109.5
N4 C6 H6A 109.5
N2 C6 H6B 109.5
N4 C6 H6B 109.5
H6A C6 H6B 108.1
N3 C7 C8 109.3(6)
N3 C7 C10 123.4(7)
C8 C7 C10 127.3(7)
C9 C8 C7 107.7(7)
C9 C8 H8 126.2
C7 C8 H8 126.2
N4 C9 C8 105.4(6)
N4 C9 C11 122.6(7)
C8 C9 C11 132.0(7)
C7 C10 H10A 109.5
C7 C10 H10B 109.5
H10A C10 H10B 109.5
C7 C10 H10C 109.5
H10A C10 H10C 109.5
H10B C10 H10C 109.5
C9 C11 H11A 109.5
C9 C11 H11B 109.5
H11A C11 H11B 109.5
C9 C11 H11C 109.5
H11A C11 H11C 109.5
H11B C11 H11C 109.5
N5 C12 C13 109.4(6)
N5 C12 C15 121.9(6)
C13 C12 C15 128.7(6)
C14 C13 C12 106.8(6)
C14 C13 H13 126.6
C12 C13 H13 126.6
N6 C14 C13 106.0(6)
N6 C14 C16 122.9(6)
C13 C14 C16 131.1(6)
C12 C15 H15A 109.5
C12 C15 H15B 109.5
H15A C15 H15B 109.5
C12 C15 H15C 109.5
H15A C15 H15C 109.5
H15B C15 H15C 109.5
C14 C16 H16A 109.5
C14 C16 H16B 109.5
H16A C16 H16B 109.5
C14 C16 H16C 109.5
H16A C16 H16C 109.5
H16B C16 H16C 109.5
N6 C17 N8 109.6(5)
N6 C17 H17A 109.8
N8 C17 H17A 109.8
N6 C17 H17B 109.8
N8 C17 H17B 109.8
H17A C17 H17B 108.2
N7 C18 C19 109.2(8)
N7 C18 C21 123.8(8)
C19 C18 C21 127.0(8)
C20 C19 C18 106.9(8)
C20 C19 H19 126.6
C18 C19 H19 126.6
N8 C20 C19 106.3(7)
N8 C20 C22 122.9(9)
C19 C20 C22 130.8(9)
C18 C21 H21A 109.5
C18 C21 H21B 109.5
H21A C21 H21B 109.5
C18 C21 H21C 109.5
H21A C21 H21C 109.5
H21B C21 H21C 109.5
C20 C22 H22A 109.5
C20 C22 H22B 109.5
H22A C22 H22B 109.5
C20 C22 H22C 109.5
H22A C22 H22C 109.5
H22B C22 H22C 109.5
P1 Ni2 Br2 105.23(6)
P1 Ni2 Br4 100.32(6)
Br2 Ni2 Br4 108.10(5)
P1 Ni2 Br3 103.55(6)
Br2 Ni2 Br3 125.89(5)
Br4 Ni2 Br3 110.47(5)
C29 P1 C35 105.4(3)
C29 P1 C23 103.8(3)
C35 P1 C23 105.4(3)
C29 P1 Ni2 114.5(2)
C35 P1 Ni2 112.3(2)
C23 P1 Ni2 114.5(2)
C24 C23 C28 119.3(7)
C24 C23 P1 120.4(6)
C28 C23 P1 120.3(5)
C23 C24 C25 120.7(8)
C23 C24 H24 119.6
C25 C24 H24 119.6
C26 C25 C24 120.8(8)
C26 C25 H25 119.6
C24 C25 H25 119.6
C25 C26 C27 119.8(8)
C25 C26 H26 120.1
C27 C26 H26 120.1
C26 C27 C28 119.2(8)
C26 C27 H27 120.4
C28 C27 H27 120.4
C23 C28 C27 120.1(7)
C23 C28 H28 120.0
C27 C28 H28 120.0
C30 C29 C34 117.5(7)
C30 C29 P1 119.0(6)
C34 C29 P1 123.4(5)
C31 C30 C29 120.9(8)
C31 C30 H30 119.6
C29 C30 H30 119.6
C30 C31 C32 121.0(7)
C30 C31 H31 119.5
C32 C31 H31 119.5
C33 C32 C31 119.4(7)
C33 C32 H32 120.3
C31 C32 H32 120.3
C32 C33 C34 119.7(8)
C32 C33 H33 120.2
C34 C33 H33 120.2
C33 C34 C29 121.6(7)
C33 C34 H34 119.2
C29 C34 H34 119.2
C36 C35 C40 118.9(6)
C36 C35 P1 119.2(5)
C40 C35 P1 121.8(6)
C37 C36 C35 121.2(7)
C37 C36 H36 119.4
C35 C36 H36 119.4
C36 C37 C38 118.8(7)
C36 C37 H37 120.6
C38 C37 H37 120.6
C39 C38 C37 120.4(6)
C39 C38 H38 119.8
C37 C38 H38 119.8
C38 C39 C40 120.9(7)
C38 C39 H39 119.6
C40 C39 H39 119.6
C39 C40 C35 119.8(7)
C39 C40 H40 120.1
C35 C40 H40 120.1
C44 O1 C41 103.5(8)
O1 C41 C42 107.2(9)
O1 C41 H41A 110.3
C42 C41 H41A 110.3
O1 C41 H41B 110.3
C42 C41 H41B 110.3
H41A C41 H41B 108.5
C41 C42 C43 104.7(9)
C41 C42 H42A 110.8
C43 C42 H42A 110.8
C41 C42 H42B 110.8
C43 C42 H42B 110.8
H42A C42 H42B 108.9
C44 C43 C42 100.2(9)
C44 C43 H43A 111.7
C42 C43 H43A 111.7
C44 C43 H43B 111.7
C42 C43 H43B 111.7
H43A C43 H43B 109.5
O1 C44 C43 104.0(8)
O1 C44 H44A 111.0
C43 C44 H44A 111.0
O1 C44 H44B 111.0
C43 C44 H44B 111.0
H44A C44 H44B 109.0
C45 O2 C48 105.3(15)
O2 C45 C46 104.6(14)
O2 C45 H45A 110.8
C46 C45 H45A 110.8
O2 C45 H45B 110.8
C46 C45 H45B 110.8
H45A C45 H45B 108.9
C45 C46 C47 105.6(14)
C45 C46 H46A 110.6
C47 C46 H46A 110.6
C45 C46 H46B 110.6
C47 C46 H46B 110.6
H46A C46 H46B 108.8
C48 C47 C46 103.3(13)
C48 C47 H47A 111.1
C46 C47 H47A 111.1
C48 C47 H47B 111.1
C46 C47 H47B 111.1
H47A C47 H47B 109.1
O2 C48 C47 103.2(14)
O2 C48 H48A 111.1
C47 C48 H48A 111.1
O2 C48 H48B 111.1
C47 C48 H48B 111.1
H48A C48 H48B 109.1

loop_
_geom_bond_atom_site_label_1
_geom_bond_atom_site_label_2
_geom_bond_distance
Br1 Ni1 2.4428(14)
Ni1 N7 2.061(6)
Ni1 N5 2.073(6)
Ni1 N1 2.076(6)
Ni1 N3 2.089(6)
N1 C1 1.335(9)
N1 N2 1.361(8)
N2 C3 1.359(9)
N2 C6 1.444(8)
N3 C7 1.345(9)
N3 N4 1.364(7)
N4 C9 1.360(9)
N4 C6 1.448(8)
N5 C12 1.329(8)
N5 N6 1.372(7)
N6 C14 1.354(9)
N6 C17 1.442(8)
N7 C18 1.339(10)
N7 N8 1.378(8)
N8 C20 1.352(10)
N8 C17 1.447(10)
C1 C2 1.403(12)
C1 C4 1.499(12)
C2 C3 1.375(11)
C2 H2 0.9500
C3 C5 1.489(11)
C4 H4A 0.9800
C4 H4B 0.9800
C4 H4C 0.9800
C5 H5A 0.9800
C5 H5B 0.9800
C5 H5C 0.9800
C6 H6A 0.9900
C6 H6B 0.9900
C7 C8 1.398(11)
C7 C10 1.484(10)
C8 C9 1.371(11)
C8 H8 0.9500
C9 C11 1.487(10)
C10 H10A 0.9800
C10 H10B 0.9800
C10 H10C 0.9800
C11 H11A 0.9800
C11 H11B 0.9800
C11 H11C 0.9800
C12 C13 1.405(10)
C12 C15 1.495(9)
C13 C14 1.388(9)
C13 H13 0.9500
C14 C16 1.485(9)
C15 H15A 0.9800
C15 H15B 0.9800
C15 H15C 0.9800
C16 H16A 0.9800
C16 H16B 0.9800
C16 H16C 0.9800
C17 H17A 0.9900
C17 H17B 0.9900
C18 C19 1.411(12)
C18 C21 1.466(13)
C19 C20 1.386(13)
C19 H19 0.9500
C20 C22 1.474(12)
C21 H21A 0.9800
C21 H21B 0.9800
C21 H21C 0.9800
C22 H22A 0.9800
C22 H22B 0.9800
C22 H22C 0.9800
Br2 Ni2 2.3690(12)
Br3 Ni2 2.3833(14)
Br4 Ni2 2.3727(12)
Ni2 P1 2.296(2)
P1 C29 1.805(7)
P1 C35 1.822(6)
P1 C23 1.827(8)
C23 C24 1.371(10)
C23 C28 1.391(10)
C24 C25 1.380(12)
C24 H24 0.9500
C25 C26 1.378(13)
C25 H25 0.9500
C26 C27 1.379(12)
C26 H26 0.9500
C27 C28 1.415(11)
C27 H27 0.9500
C28 H28 0.9500
C29 C30 1.398(9)
C29 C34 1.406(10)
C30 C31 1.386(11)
C30 H30 0.9500
C31 C32 1.389(13)
C31 H31 0.9500
C32 C33 1.387(12)
C32 H32 0.9500
C33 C34 1.396(10)
C33 H33 0.9500
C34 H34 0.9500
C35 C36 1.398(10)
C35 C40 1.408(9)
C36 C37 1.389(9)
C36 H36 0.9500
C37 C38 1.404(11)
C37 H37 0.9500
C38 C39 1.379(11)
C38 H38 0.9500
C39 C40 1.381(9)
C39 H39 0.9500
C40 H40 0.9500
O1 C44 1.439(3)
O1 C41 1.443(3)
C41 C42 1.514(3)
C41 H41A 0.9900
C41 H41B 0.9900
C42 C43 1.514(3)
C42 H42A 0.9900
C42 H42B 0.9900
C43 C44 1.513(3)
C43 H43A 0.9900
C43 H43B 0.9900
C44 H44A 0.9900
C44 H44B 0.9900
O2 C45 1.438(3)
O2 C48 1.439(3)
C45 C46 1.514(3)
C45 H45A 0.9900
C45 H45B 0.9900
C46 C47 1.515(3)
C46 H46A 0.9900
C46 H46B 0.9900
C47 C48 1.514(3)
C47 H47A 0.9900
C47 H47B 0.9900
C48 H48A 0.9900
C48 H48B 0.9900

loop_
_geom_torsion_atom_site_label_1
_geom_torsion_atom_site_label_2
_geom_torsion_atom_site_label_3
_geom_torsion_atom_site_label_4
_geom_torsion
C1 N1 N2 C3 0.5(9)
Ni1 N1 N2 C3 170.8(5)
C1 N1 N2 C6 174.8(6)
Ni1 N1 N2 C6 -14.8(8)
C7 N3 N4 C9 0.5(8)
Ni1 N3 N4 C9 -171.8(5)
C7 N3 N4 C6 177.5(6)
Ni1 N3 N4 C6 5.2(8)
C12 N5 N6 C14 -0.9(8)
Ni1 N5 N6 C14 173.5(5)
C12 N5 N6 C17 177.7(6)
Ni1 N5 N6 C17 -7.9(8)
C18 N7 N8 C20 0.8(9)
Ni1 N7 N8 C20 -166.9(6)
C18 N7 N8 C17 172.4(6)
Ni1 N7 N8 C17 4.7(8)
N2 N1 C1 C2 -0.6(9)
Ni1 N1 C1 C2 -169.0(6)
N2 N1 C1 C4 -178.9(8)
Ni1 N1 C1 C4 12.7(13)
N1 C1 C2 C3 0.5(10)
C4 C1 C2 C3 178.7(9)
N1 N2 C3 C2 -0.1(9)
C6 N2 C3 C2 -173.5(7)
N1 N2 C3 C5 -179.8(7)
C6 N2 C3 C5 6.8(13)
C1 C2 C3 N2 -0.2(10)
C1 C2 C3 C5 179.4(9)
C3 N2 C6 N4 -116.3(8)
N1 N2 C6 N4 70.7(8)
C9 N4 C6 N2 111.9(8)
N3 N4 C6 N2 -64.5(8)
N4 N3 C7 C8 0.6(8)
Ni1 N3 C7 C8 171.1(5)
N4 N3 C7 C10 180.0(7)
Ni1 N3 C7 C10 -9.5(12)
N3 C7 C8 C9 -1.4(9)
C10 C7 C8 C9 179.2(8)
N3 N4 C9 C8 -1.4(8)
C6 N4 C9 C8 -177.9(7)
N3 N4 C9 C11 -178.9(7)
C6 N4 C9 C11 4.6(12)
C7 C8 C9 N4 1.7(9)
C7 C8 C9 C11 178.8(8)
N6 N5 C12 C13 0.5(8)
Ni1 N5 C12 C13 -172.5(5)
N6 N5 C12 C15 -178.9(6)
Ni1 N5 C12 C15 8.2(11)
N5 C12 C13 C14 0.0(9)
C15 C12 C13 C14 179.3(7)
N5 N6 C14 C13 0.9(8)
C17 N6 C14 C13 -177.5(7)
N5 N6 C14 C16 179.6(7)
C17 N6 C14 C16 1.3(12)
C12 C13 C14 N6 -0.5(8)
C12 C13 C14 C16 -179.2(8)
C14 N6 C17 N8 -114.8(8)
N5 N6 C17 N8 66.9(8)
C20 N8 C17 N6 104.7(9)
N7 N8 C17 N6 -65.1(8)
N8 N7 C18 C19 -0.7(9)
Ni1 N7 C18 C19 163.9(6)
N8 N7 C18 C21 179.4(8)
Ni1 N7 C18 C21 -16.0(13)
N7 C18 C19 C20 0.4(11)
C21 C18 C19 C20 -179.7(9)
N7 N8 C20 C19 -0.6(10)
C17 N8 C20 C19 -171.0(7)
N7 N8 C20 C22 178.2(10)
C17 N8 C20 C22 7.8(15)
C18 C19 C20 N8 0.1(11)
C18 C19 C20 C22 -178.5(12)
C29 P1 C23 C24 147.5(6)
C35 P1 C23 C24 -101.9(6)
Ni2 P1 C23 C24 22.0(6)
C29 P1 C23 C28 -34.7(6)
C35 P1 C23 C28 75.8(6)
Ni2 P1 C23 C28 -160.2(4)
C28 C23 C24 C25 1.8(11)
P1 C23 C24 C25 179.6(6)
C23 C24 C25 C26 -2.0(13)
C24 C25 C26 C27 0.9(13)
C25 C26 C27 C28 0.5(12)
C24 C23 C28 C27 -0.5(10)
P1 C23 C28 C27 -178.3(5)
C26 C27 C28 C23 -0.7(10)
C35 P1 C29 C30 170.1(6)
C23 P1 C29 C30 -79.3(6)
Ni2 P1 C29 C30 46.2(6)
C35 P1 C29 C34 -10.4(7)
C23 P1 C29 C34 100.2(6)
Ni2 P1 C29 C34 -134.3(6)
C34 C29 C30 C31 -2.7(11)
P1 C29 C30 C31 176.8(6)
C29 C30 C31 C32 1.9(12)
C30 C31 C32 C33 -0.1(12)
C31 C32 C33 C34 -0.8(12)
C32 C33 C34 C29 -0.1(12)
C30 C29 C34 C33 1.9(11)
P1 C29 C34 C33 -177.7(6)
C29 P1 C35 C36 -69.7(6)
C23 P1 C35 C36 -179.1(6)
Ni2 P1 C35 C36 55.6(6)
C29 P1 C35 C40 113.1(6)
C23 P1 C35 C40 3.7(7)
Ni2 P1 C35 C40 -121.6(6)
C40 C35 C36 C37 -1.1(11)
P1 C35 C36 C37 -178.3(6)
C35 C36 C37 C38 1.5(11)
C36 C37 C38 C39 -1.0(11)
C37 C38 C39 C40 0.1(12)
C38 C39 C40 C35 0.3(11)
C36 C35 C40 C39 0.1(10)
P1 C35 C40 C39 177.3(6)
C44 O1 C41 C42 26.8(13)
O1 C41 C42 C43 0.4(14)
C41 C42 C43 C44 -25.6(13)
C41 O1 C44 C43 -44.0(12)
C42 C43 C44 O1 43.1(13)
C48 O2 C45 C46 -36(2)
O2 C45 C46 C47 14(2)
C45 C46 C47 C48 11(2)
C45 O2 C48 C47 44(2)
C46 C47 C48 O2 -33(2)
